data_7235890
loop_
_publ_author_name
'Tan, Chen'
'Ye, Weijian'
'Yao, Juan'
'Liu, Juanjuan'
'Xue, Shuwen'
'Li, Yang'
'Wang, Cunde'

_publ_section_title
;
 Efficient strategy for construction of 6-carbamoylfulvene-6-carboxylate
 skeletons via [3&#x00A0;+ 2] cycloaddition of 1-cyanocyclopropane 1-ester
 with \b-nitrostyrenes
;
_journal_issue 34
_journal_name_full 'RSC Advances'
_journal_page_first 26491
_journal_paper_doi 10.1039/C5RA02918J
_journal_volume 5
_journal_year 2015
_chemical_formula_moiety 'C30 H26 Br N O3'
_chemical_formula_sum 'C30 H26 Br N O3'
_chemical_formula_weight 528.42
_space_group_IT_number 2
_space_group_name_Hall '-P 1'
_space_group_name_H-M_alt 'P -1'
_symmetry_cell_setting triclinic
_symmetry_space_group_name_H-M 'P -1'
_atom_sites_solution_hydrogens geom
_atom_sites_solution_primary direct
_atom_sites_solution_secondary difmap
_audit_creation_method SHELXL-97
_audit_update_record
;
2014-09-05 deposited with the CCDC.
2015-03-10 downloaded from the CCDC.
;
_cell_angle_alpha 108.468(3)
_cell_angle_beta 104.708(3)
_cell_angle_gamma 94.122(3)
_cell_formula_units_Z 2
_cell_length_a 8.6087(10)
_cell_length_b 12.0564(13)
_cell_length_c 13.9281(15)
_cell_measurement_reflns_used 8089
_cell_measurement_temperature 296(2)
_cell_measurement_theta_max 27.39
_cell_measurement_theta_min 2.48
_cell_volume 1307.8(3)
_computing_cell_refinement 'Bruker SMART'
_computing_data_collection 'Bruker SMART'
_computing_data_reduction 'Bruker SAINT'
_computing_molecular_graphics 'Bruker SHELXTL'
_computing_publication_material 'Bruker SHELXTL'
_computing_structure_refinement 'Bruker SHELXTL'
_computing_structure_solution 'Bruker SHELXTL'
_diffrn_ambient_temperature 296(2)
_diffrn_measured_fraction_theta_full 0.987
_diffrn_measured_fraction_theta_max 0.987
_diffrn_measurement_device_type 'CCD area detector'
_diffrn_measurement_method 'phi and omega scans'
_diffrn_radiation_monochromator graphite
_diffrn_radiation_source 'sealed tube'
_diffrn_radiation_type MoK\a
_diffrn_radiation_wavelength 0.71073
_diffrn_reflns_av_R_equivalents 0.0359
_diffrn_reflns_av_sigmaI/netI 0.0392
_diffrn_reflns_limit_h_max 11
_diffrn_reflns_limit_h_min -11
_diffrn_reflns_limit_k_max 15
_diffrn_reflns_limit_k_min -15
_diffrn_reflns_limit_l_max 18
_diffrn_reflns_limit_l_min -18
_diffrn_reflns_number 19861
_diffrn_reflns_theta_full 27.48
_diffrn_reflns_theta_max 27.48
_diffrn_reflns_theta_min 1.61
_exptl_absorpt_coefficient_mu 1.602
_exptl_crystal_colour RED
_exptl_crystal_density_diffrn 1.342
_exptl_crystal_density_method 'not measured'
_exptl_crystal_description BLOCK
_exptl_crystal_F_000 544
_exptl_crystal_size_max 0.35
_exptl_crystal_size_mid 0.33
_exptl_crystal_size_min 0.3
_refine_diff_density_max 0.259
_refine_diff_density_min -0.710
_refine_diff_density_rms 0.080
_refine_ls_extinction_method none
_refine_ls_goodness_of_fit_ref 1.042
_refine_ls_hydrogen_treatment mixed
_refine_ls_matrix_type full
_refine_ls_number_parameters 318
_refine_ls_number_reflns 5923
_refine_ls_number_restraints 0
_refine_ls_restrained_S_all 1.042
_refine_ls_R_factor_all 0.0933
_refine_ls_R_factor_gt 0.0514
_refine_ls_shift/su_max 0.006
_refine_ls_shift/su_mean 0.000
_refine_ls_structure_factor_coef Fsqd
_refine_ls_weighting_details 'calc w=1/[\s^2^(Fo^2^)+(0.1000P)^2^+0.0000P] where P=(Fo^2^+2Fc^2^)/3'
_refine_ls_weighting_scheme calc
_refine_ls_wR_factor_gt 0.1409
_refine_ls_wR_factor_ref 0.1672
_reflns_number_gt 3651
_reflns_number_total 5999
_reflns_threshold_expression >2sigma(I)
_cod_data_source_file c5ra02918j2.cif
_cod_data_source_block 001
_cod_depositor_comments
;
The following automatic conversions were performed:

data item '_symmetry_cell_setting' value 'Triclinic' was changed to
'triclinic' in accordance with the
/home/saulius/struct/COD-crude-data/automatic-downloads/DataCite-retrospective/RSC/depositions/lib/dictionaries/cif_core.dic
dictionary named 'cif_core.dic' version 2.4.2 last updated on
2011-04-26.

Automatic conversion script
Id: cif_fix_values 6909 2019-04-08 15:41:33Z antanas 
;
_cod_database_code 7235890

loop_
_symmetry_equiv_pos_as_xyz
'x, y, z'
'-x, -y, -z'

loop_
_atom_site_label
_atom_site_type_symbol
_atom_site_fract_x
_atom_site_fract_y
_atom_site_fract_z
_atom_site_U_iso_or_equiv
_atom_site_adp_type
_atom_site_occupancy
_atom_site_symmetry_multiplicity
_atom_site_calc_flag
_atom_site_refinement_flags
Br1 Br 1.59535(5) 0.59689(3) 0.31089(4) 0.1021(2) Uani 1 1 d .
O1 O 1.0526(2) 0.20079(17) 0.04582(16) 0.0643(5) Uani 1 1 d .
O2 O 0.9660(2) 0.33158(15) 0.16634(16) 0.0612(5) Uani 1 1 d .
O3 O 0.6400(2) 0.13789(15) 0.10548(15) 0.0601(5) Uani 1 1 d .
N1 N 0.7199(3) -0.02339(18) 0.00984(16) 0.0527(5) Uani 1 1 d .
H1A H 0.6229 -0.0534 -0.0314 0.063 Uiso 1 1 d R
H2A H 0.7995 -0.0606 0.0008 0.063 Uiso 1 1 d R
C1 C 1.4713(3) 0.4580(2) 0.3055(2) 0.0554(6) Uani 1 1 d .
C2 C 1.4873(3) 0.3491(3) 0.2418(2) 0.0610(7) Uani 1 1 d .
H2 H 1.5590 0.3427 0.2011 0.073 Uiso 1 1 calc R
C3 C 1.3954(3) 0.2491(2) 0.2393(2) 0.0552(6) Uani 1 1 d .
H3 H 1.4081 0.1750 0.1976 0.066 Uiso 1 1 calc R
C4 C 1.2853(3) 0.2558(2) 0.29642(19) 0.0445(5) Uani 1 1 d .
C5 C 1.2744(4) 0.3658(2) 0.3609(3) 0.0752(9) Uani 1 1 d .
H5 H 1.2032 0.3723 0.4019 0.090 Uiso 1 1 calc R
C6 C 1.3673(4) 0.4672(3) 0.3662(3) 0.0803(10) Uani 1 1 d .
H6 H 1.3590 0.5411 0.4107 0.096 Uiso 1 1 calc R
C7 C 1.1853(3) 0.1475(2) 0.29219(19) 0.0464(6) Uani 1 1 d .
C8 C 1.2343(3) 0.0784(2) 0.3487(2) 0.0516(6) Uani 1 1 d .
H8 H 1.3391 0.0883 0.3931 0.062 Uiso 1 1 calc R
C9 C 1.1001(3) -0.0151(2) 0.3315(2) 0.0478(6) Uani 1 1 d .
C10 C 0.9665(3) -0.0036(2) 0.26125(19) 0.0440(5) Uani 1 1 d .
C11 C 1.0127(3) 0.09738(19) 0.22835(19) 0.0435(5) Uani 1 1 d .
C12 C 1.1160(3) -0.0998(2) 0.3885(2) 0.0476(6) Uani 1 1 d .
C13 C 0.9868(3) -0.1422(2) 0.4173(2) 0.0530(6) Uani 1 1 d .
H13 H 0.8863 -0.1189 0.3984 0.064 Uiso 1 1 calc R
C14 C 1.0058(3) -0.2183(2) 0.4735(2) 0.0560(7) Uani 1 1 d .
H14 H 0.9170 -0.2459 0.4910 0.067 Uiso 1 1 calc R
C15 C 1.1529(3) -0.2547(2) 0.5047(2) 0.0533(6) Uani 1 1 d .
C16 C 1.2823(3) -0.2122(2) 0.4762(2) 0.0600(7) Uani 1 1 d .
H16 H 1.3827 -0.2357 0.4953 0.072 Uiso 1 1 calc R
C17 C 1.2645(3) -0.1358(2) 0.4201(2) 0.0579(7) Uani 1 1 d .
H17 H 1.3536 -0.1078 0.4031 0.070 Uiso 1 1 calc R
C18 C 1.1703(5) -0.3365(3) 0.5676(3) 0.0772(9) Uani 1 1 d .
H18A H 1.1713 -0.2936 0.6388 0.116 Uiso 1 1 calc R
H18B H 1.2703 -0.3671 0.5683 0.116 Uiso 1 1 calc R
H18C H 1.0803 -0.4010 0.5357 0.116 Uiso 1 1 calc R
C19 C 0.8042(3) -0.0788(2) 0.21942(18) 0.0461(6) Uani 1 1 d .
C20 C 0.6685(3) -0.0336(3) 0.2441(2) 0.0610(7) Uani 1 1 d .
H20 H 0.6807 0.0444 0.2887 0.073 Uiso 1 1 calc R
C21 C 0.5168(4) -0.1037(4) 0.2030(3) 0.0796(10) Uani 1 1 d .
H21 H 0.4279 -0.0718 0.2197 0.096 Uiso 1 1 calc R
C22 C 0.4947(4) -0.2193(3) 0.1381(3) 0.0827(10) Uani 1 1 d .
C23 C 0.6284(5) -0.2641(3) 0.1152(3) 0.0828(11) Uani 1 1 d .
H23 H 0.6154 -0.3427 0.0718 0.099 Uiso 1 1 calc R
C24 C 0.7827(4) -0.1953(2) 0.1551(2) 0.0595(7) Uani 1 1 d .
H24 H 0.8711 -0.2281 0.1382 0.071 Uiso 1 1 calc R
C25 C 0.3274(5) -0.2951(5) 0.0926(5) 0.150(2) Uani 1 1 d .
H25A H 0.3203 -0.3535 0.1181 0.180 Uiso 1 1 d R
H25B H 0.3338 -0.3578 0.0274 0.180 Uiso 1 1 d R
H25C H 0.2446 -0.2558 0.0778 0.180 Uiso 1 1 d R
C26 C 0.9233(3) 0.13118(19) 0.15169(18) 0.0414(5) Uani 1 1 d .
C27 C 0.9898(3) 0.2241(2) 0.1159(2) 0.0450(6) Uani 1 1 d .
C28 C 1.0320(4) 0.4274(2) 0.1364(3) 0.0724(8) Uani 1 1 d .
H28A H 0.9870 0.4109 0.0611 0.087 Uiso 1 1 calc R
H28B H 1.1496 0.4349 0.1531 0.087 Uiso 1 1 calc R
C29 C 0.9855(6) 0.5379(3) 0.1975(4) 0.1235(17) Uani 1 1 d .
H29A H 0.8704 0.5352 0.1710 0.185 Uiso 1 1 calc R
H29B H 1.0430 0.6047 0.1903 0.185 Uiso 1 1 calc R
H29C H 1.0131 0.5456 0.2708 0.185 Uiso 1 1 calc R
C60 C 0.7464(3) 0.0800(2) 0.08739(19) 0.0442(5) Uani 1 1 d .

loop_
_atom_site_aniso_label
_atom_site_aniso_U_11
_atom_site_aniso_U_22
_atom_site_aniso_U_33
_atom_site_aniso_U_23
_atom_site_aniso_U_13
_atom_site_aniso_U_12
Br1 0.0998(3) 0.0695(3) 0.1463(4) 0.0468(3) 0.0496(3) -0.0202(2)
O1 0.0709(12) 0.0634(12) 0.0765(13) 0.0330(10) 0.0398(11) 0.0157(10)
O2 0.0671(12) 0.0378(9) 0.0870(13) 0.0231(9) 0.0351(10) 0.0072(8)
O3 0.0451(10) 0.0470(10) 0.0815(13) 0.0110(9) 0.0212(9) 0.0099(8)
N1 0.0463(12) 0.0461(12) 0.0567(13) 0.0083(10) 0.0120(10) 0.0074(9)
C1 0.0452(14) 0.0490(14) 0.0722(17) 0.0289(13) 0.0121(12) -0.0092(11)
C2 0.0513(15) 0.0681(18) 0.0660(17) 0.0224(14) 0.0257(13) -0.0030(13)
C3 0.0524(15) 0.0471(14) 0.0616(16) 0.0095(12) 0.0236(12) -0.0024(11)
C4 0.0394(12) 0.0395(12) 0.0519(14) 0.0147(10) 0.0123(10) -0.0019(10)
C5 0.088(2) 0.0475(16) 0.101(2) 0.0141(15) 0.0642(19) 0.0002(15)
C6 0.094(2) 0.0400(15) 0.110(3) 0.0093(15) 0.060(2) -0.0040(15)
C7 0.0429(13) 0.0396(12) 0.0532(14) 0.0117(11) 0.0165(11) -0.0023(10)
C8 0.0393(13) 0.0486(14) 0.0633(16) 0.0220(12) 0.0084(11) -0.0028(11)
C9 0.0461(13) 0.0386(12) 0.0565(15) 0.0154(11) 0.0147(12) -0.0006(10)
C10 0.0433(13) 0.0384(12) 0.0508(14) 0.0153(10) 0.0162(11) 0.0013(10)
C11 0.0424(13) 0.0338(11) 0.0512(14) 0.0106(10) 0.0155(11) 0.0005(10)
C12 0.0460(13) 0.0383(12) 0.0536(14) 0.0154(11) 0.0096(11) -0.0024(10)
C13 0.0472(14) 0.0533(14) 0.0621(16) 0.0249(12) 0.0168(12) 0.0051(12)
C14 0.0576(16) 0.0557(15) 0.0561(15) 0.0214(13) 0.0192(13) -0.0006(13)
C15 0.0611(16) 0.0418(13) 0.0490(14) 0.0129(11) 0.0081(12) 0.0013(12)
C16 0.0509(15) 0.0532(15) 0.0702(18) 0.0241(14) 0.0063(13) 0.0033(13)
C17 0.0462(15) 0.0525(15) 0.0739(18) 0.0267(14) 0.0125(13) -0.0033(12)
C18 0.089(2) 0.074(2) 0.080(2) 0.0443(18) 0.0218(18) 0.0133(18)
C19 0.0440(13) 0.0443(13) 0.0498(14) 0.0214(11) 0.0106(11) -0.0051(10)
C20 0.0533(16) 0.0650(17) 0.0700(18) 0.0273(14) 0.0238(13) 0.0038(13)
C21 0.0459(16) 0.104(3) 0.106(3) 0.060(2) 0.0251(16) 0.0019(17)
C22 0.0534(19) 0.087(2) 0.107(3) 0.061(2) -0.0050(17) -0.0199(17)
C23 0.095(3) 0.0464(16) 0.084(2) 0.0261(15) -0.0075(19) -0.0226(16)
C24 0.0623(16) 0.0401(13) 0.0703(17) 0.0202(12) 0.0119(14) -0.0041(12)
C25 0.076(3) 0.137(4) 0.215(6) 0.102(4) -0.030(3) -0.050(3)
C26 0.0376(12) 0.0357(11) 0.0508(13) 0.0121(10) 0.0172(10) 0.0040(9)
C27 0.0360(12) 0.0436(13) 0.0587(15) 0.0216(11) 0.0143(11) 0.0067(10)
C28 0.0661(19) 0.0492(16) 0.110(2) 0.0420(16) 0.0235(17) 0.0003(14)
C29 0.129(4) 0.050(2) 0.212(5) 0.051(3) 0.077(4) 0.023(2)
C60 0.0440(13) 0.0394(12) 0.0528(14) 0.0192(11) 0.0167(11) 0.0044(10)

loop_
_atom_type_symbol
_atom_type_description
_atom_type_scat_dispersion_real
_atom_type_scat_dispersion_imag
_atom_type_scat_source
C C 0.0033 0.0016 'International Tables Vol C Tables 4.2.6.8 and 6.1.1.4'
H H 0.0000 0.0000 'International Tables Vol C Tables 4.2.6.8 and 6.1.1.4'
Br Br -0.2901 2.4595 'International Tables Vol C Tables 4.2.6.8 and 6.1.1.4'
N N 0.0061 0.0033 'International Tables Vol C Tables 4.2.6.8 and 6.1.1.4'
O O 0.0106 0.0060 'International Tables Vol C Tables 4.2.6.8 and 6.1.1.4'

loop_
_geom_angle_atom_site_label_1
_geom_angle_atom_site_label_2
_geom_angle_atom_site_label_3
_geom_angle
C27 O2 C28 115.7(2)
C60 N1 H1A 120.0
C60 N1 H2A 120.1
H1A N1 H2A 120.0
C6 C1 C2 120.6(3)
C6 C1 Br1 119.5(2)
C2 C1 Br1 120.0(2)
C1 C2 C3 118.8(2)
C1 C2 H2 120.6
C3 C2 H2 120.6
C4 C3 C2 121.9(2)
C4 C3 H3 119.0
C2 C3 H3 119.0
C5 C4 C3 117.8(2)
C5 C4 C7 120.6(2)
C3 C4 C7 121.5(2)
C4 C5 C6 121.3(3)
C4 C5 H5 119.3
C6 C5 H5 119.3
C1 C6 C5 119.5(3)
C1 C6 H6 120.3
C5 C6 H6 120.3
C8 C7 C4 125.5(2)
C8 C7 C11 107.1(2)
C4 C7 C11 127.4(2)
C7 C8 C9 110.9(2)
C7 C8 H8 124.5
C9 C8 H8 124.5
C10 C9 C12 128.7(2)
C10 C9 C8 108.4(2)
C12 C9 C8 122.9(2)
C9 C10 C19 127.4(2)
C9 C10 C11 107.8(2)
C19 C10 C11 124.7(2)
C26 C11 C10 127.7(2)
C26 C11 C7 126.5(2)
C10 C11 C7 105.6(2)
C17 C12 C13 117.4(2)
C17 C12 C9 120.7(2)
C13 C12 C9 121.9(2)
C14 C13 C12 120.9(2)
C14 C13 H13 119.5
C12 C13 H13 119.5
C13 C14 C15 121.9(3)
C13 C14 H14 119.0
C15 C14 H14 119.0
C14 C15 C16 117.3(2)
C14 C15 C18 120.6(3)
C16 C15 C18 122.1(3)
C17 C16 C15 121.2(3)
C17 C16 H16 119.4
C15 C16 H16 119.4
C16 C17 C12 121.3(3)
C16 C17 H17 119.3
C12 C17 H17 119.3
C15 C18 H18A 109.5
C15 C18 H18B 109.5
H18A C18 H18B 109.5
C15 C18 H18C 109.5
H18A C18 H18C 109.5
H18B C18 H18C 109.5
C24 C19 C20 118.2(2)
C24 C19 C10 120.8(2)
C20 C19 C10 121.0(2)
C21 C20 C19 120.7(3)
C21 C20 H20 119.7
C19 C20 H20 119.7
C22 C21 C20 121.2(3)
C22 C21 H21 119.4
C20 C21 H21 119.4
C23 C22 C21 118.1(3)
C23 C22 C25 121.1(4)
C21 C22 C25 120.8(4)
C22 C23 C24 122.0(3)
C22 C23 H23 119.0
C24 C23 H23 119.0
C19 C24 C23 119.8(3)
C19 C24 H24 120.1
C23 C24 H24 120.1
C22 C25 H25A 112.3
C22 C25 H25B 104.3
H25A C25 H25B 85.4
C22 C25 H25C 114.8
H25A C25 H25C 123.0
H25B C25 H25C 111.2
C11 C26 C27 123.0(2)
C11 C26 C60 126.1(2)
C27 C26 C60 110.84(19)
O1 C27 O2 124.6(2)
O1 C27 C26 122.4(2)
O2 C27 C26 113.0(2)
O2 C28 C29 107.0(3)
O2 C28 H28A 110.3
C29 C28 H28A 110.3
O2 C28 H28B 110.3
C29 C28 H28B 110.3
H28A C28 H28B 108.6
C28 C29 H29A 109.5
C28 C29 H29B 109.5
H29A C29 H29B 109.5
C28 C29 H29C 109.5
H29A C29 H29C 109.5
H29B C29 H29C 109.5
O3 C60 N1 123.9(2)
O3 C60 C26 119.3(2)
N1 C60 C26 116.6(2)

loop_
_geom_bond_atom_site_label_1
_geom_bond_atom_site_label_2
_geom_bond_distance
Br1 C1 1.890(2)
O1 C27 1.200(3)
O2 C27 1.322(3)
O2 C28 1.471(3)
O3 C60 1.220(3)
N1 C60 1.324(3)
N1 H1A 0.8597
N1 H2A 0.8598
C1 C6 1.367(4)
C1 C2 1.371(4)
C2 C3 1.379(4)
C2 H2 0.9300
C3 C4 1.375(4)
C3 H3 0.9300
C4 C5 1.371(4)
C4 C7 1.488(3)
C5 C6 1.383(4)
C5 H5 0.9300
C6 H6 0.9300
C7 C8 1.337(4)
C7 C11 1.491(3)
C8 C9 1.471(3)
C8 H8 0.9300
C9 C10 1.355(4)
C9 C12 1.473(3)
C10 C19 1.478(3)
C10 C11 1.492(3)
C11 C26 1.342(3)
C12 C17 1.390(4)
C12 C13 1.391(4)
C13 C14 1.375(4)
C13 H13 0.9300
C14 C15 1.381(4)
C14 H14 0.9300
C15 C16 1.391(4)
C15 C18 1.504(4)
C16 C17 1.376(4)
C16 H16 0.9300
C17 H17 0.9300
C18 H18A 0.9600
C18 H18B 0.9600
C18 H18C 0.9600
C19 C24 1.375(3)
C19 C20 1.399(4)
C20 C21 1.379(4)
C20 H20 0.9300
C21 C22 1.368(5)
C21 H21 0.9300
C22 C23 1.373(6)
C22 C25 1.514(5)
C23 C24 1.391(4)
C23 H23 0.9300
C24 H24 0.9300
C25 H25A 0.8885
C25 H25B 0.9979
C25 H25C 0.9003
C26 C27 1.497(3)
C26 C60 1.525(3)
C28 C29 1.480(5)
C28 H28A 0.9700
C28 H28B 0.9700
C29 H29A 0.9600
C29 H29B 0.9600
C29 H29C 0.9600
